data_1513624
loop_
_publ_author_name
'Arnold, Polly L.'
'Farnaby, Joy H.'
'White, Rebecca C.'
'Kaltsoyannis, Nikolas'
'Gardiner, Michael G.'
'Love, Jason B.'

_publ_section_title
;
 Switchable \p-coordination and C--H metallation in small-cavity
 macrocyclic uranium and thorium complexes
;
_journal_issue 2
_journal_name_full 'Chemical Science'
_journal_page_first 756
_journal_paper_doi 10.1039/c3sc52072b
_journal_volume 5
_journal_year 2014
_chemical_formula_sum 'C32 H36 I2 N2 U'
_chemical_formula_weight 940.46
_chemical_name_systematic
;
 ?
;
_space_group_IT_number 14
_symmetry_cell_setting monoclinic
_symmetry_space_group_name_Hall '-P 2yn'
_symmetry_space_group_name_H-M 'P 1 21/n 1'
_atom_sites_solution_hydrogens geom
_atom_sites_solution_primary direct
_atom_sites_solution_secondary difmap
_audit_creation_method SHELXL-97
_cell_angle_alpha 90.00
_cell_angle_beta 95.4440(10)
_cell_angle_gamma 90.00
_cell_formula_units_Z 4
_cell_length_a 10.64710(10)
_cell_length_b 22.5946(2)
_cell_length_c 12.57570(10)
_cell_measurement_reflns_used 37728
_cell_measurement_temperature 120(2)
_cell_measurement_theta_max 73.8501
_cell_measurement_theta_min 3.5276
_cell_volume 3011.65(5)
_computing_cell_refinement
;
CrysAlisPro, Agilent Technologies,
Version 1.171.35.21 (release 20-01-2012 CrysAlis171 .NET)
(compiled Jan 23 2012,18:06:46)
;
_computing_data_collection
;
CrysAlisPro, Agilent Technologies,
Version 1.171.35.21 (release 20-01-2012 CrysAlis171 .NET)
(compiled Jan 23 2012,18:06:46)
;
_computing_data_reduction
;
CrysAlisPro, Agilent Technologies,
Version 1.171.35.21 (release 20-01-2012 CrysAlis171 .NET)
(compiled Jan 23 2012,18:06:46)
;
_computing_structure_refinement 'SHELXL-97 (Sheldrick, 2008)'
_computing_structure_solution SHELXS
_diffrn_ambient_temperature 120(2)
_diffrn_detector_area_resol_mean 10.3147
_diffrn_measured_fraction_theta_full 0.994
_diffrn_measured_fraction_theta_max 0.994
_diffrn_measurement_device_type 'SuperNova, Dual, Cu at zero, Atlas'
_diffrn_measurement_method '\w scans'
_diffrn_radiation_monochromator mirror
_diffrn_radiation_source 'SuperNova (Cu) X-ray Source'
_diffrn_radiation_type CuK\a
_diffrn_radiation_wavelength 1.54184
_diffrn_reflns_av_R_equivalents 0.0985
_diffrn_reflns_av_sigmaI/netI 0.0299
_diffrn_reflns_limit_h_max 13
_diffrn_reflns_limit_h_min -12
_diffrn_reflns_limit_k_max 28
_diffrn_reflns_limit_k_min -27
_diffrn_reflns_limit_l_max 15
_diffrn_reflns_limit_l_min -15
_diffrn_reflns_number 90561
_diffrn_reflns_theta_full 74.01
_diffrn_reflns_theta_max 74.01
_diffrn_reflns_theta_min 3.91
_exptl_absorpt_coefficient_mu 31.431
_exptl_absorpt_correction_T_max 0.624
_exptl_absorpt_correction_T_min 0.087
_exptl_absorpt_correction_type gaussian
_exptl_absorpt_process_details
;
CrysAlisPro, Agilent Technologies,
Version 1.171.35.21 (release 20-01-2012 CrysAlis171 .NET)
(compiled Jan 23 2012,18:06:46)
Numerical absorption correction based on gaussian integration over
                                                a multifaceted crystal model
;
_exptl_crystal_colour red
_exptl_crystal_density_diffrn 2.074
_exptl_crystal_density_method 'not measured'
_exptl_crystal_description plate
_exptl_crystal_F_000 1760
_exptl_crystal_size_max 0.2489
_exptl_crystal_size_mid 0.0439
_exptl_crystal_size_min 0.0167
_refine_diff_density_max 2.304
_refine_diff_density_min -2.262
_refine_diff_density_rms 0.217
_refine_ls_extinction_method none
_refine_ls_goodness_of_fit_ref 1.059
_refine_ls_hydrogen_treatment constr
_refine_ls_matrix_type full
_refine_ls_number_parameters 342
_refine_ls_number_reflns 6091
_refine_ls_number_restraints 0
_refine_ls_restrained_S_all 1.059
_refine_ls_R_factor_all 0.0390
_refine_ls_R_factor_gt 0.0340
_refine_ls_shift/su_max 0.002
_refine_ls_shift/su_mean 0.000
_refine_ls_structure_factor_coef Fsqd
_refine_ls_weighting_details 'calc w=1/[\s^2^(Fo^2^)+(0.0685P)^2^+3.7842P] where P=(Fo^2^+2Fc^2^)/3'
_refine_ls_weighting_scheme calc
_refine_ls_wR_factor_gt 0.0924
_refine_ls_wR_factor_ref 0.1000
_reflns_number_gt 5507
_reflns_number_total 6091
_reflns_threshold_expression >2\s(I)
_cod_data_source_file c3sc52072b.txt
_cod_data_source_block po2011
_cod_original_sg_symbol_H-M P2(1)/n
_cod_database_code 1513624

loop_
_symmetry_equiv_pos_as_xyz
'x, y, z'
'-x+1/2, y+1/2, -z+1/2'
'-x, -y, -z'
'x-1/2, -y-1/2, z-1/2'

loop_
_atom_site_label
_atom_site_type_symbol
_atom_site_fract_x
_atom_site_fract_y
_atom_site_fract_z
_atom_site_U_iso_or_equiv
_atom_site_adp_type
_atom_site_occupancy
_atom_site_symmetry_multiplicity
_atom_site_calc_flag
_atom_site_refinement_flags
C1 C 0.9494(5) 0.0678(2) 0.2813(4) 0.0214(11) Uani 1 1 d .
C2 C 0.9827(6) 0.0457(2) 0.3832(5) 0.0268(12) Uani 1 1 d .
H2 H 0.9818 0.0054 0.4043 0.032 Uiso 1 1 calc R
C3 C 1.0179(5) 0.0944(3) 0.4492(4) 0.0244(11) Uani 1 1 d .
H3 H 1.0467 0.0934 0.5230 0.029 Uiso 1 1 calc R
C4 C 1.0018(6) 0.1450(2) 0.3839(4) 0.0255(12) Uani 1 1 d .
C5 C 1.0495(6) 0.2073(2) 0.4056(5) 0.0258(12) Uani 1 1 d .
C6 C 1.1693(6) 0.2135(3) 0.3467(6) 0.0339(14) Uani 1 1 d .
H6A H 1.2319 0.1841 0.3743 0.051 Uiso 1 1 calc R
H6B H 1.2043 0.2534 0.3583 0.051 Uiso 1 1 calc R
H6C H 1.1479 0.2070 0.2701 0.051 Uiso 1 1 calc R
C7 C 1.0852(7) 0.2172(3) 0.5251(5) 0.0340(14) Uani 1 1 d .
H7A H 1.0126 0.2082 0.5647 0.051 Uiso 1 1 calc R
H7B H 1.1102 0.2586 0.5374 0.051 Uiso 1 1 calc R
H7C H 1.1557 0.1912 0.5497 0.051 Uiso 1 1 calc R
C8 C 0.9462(5) 0.2495(2) 0.3629(4) 0.0221(11) Uani 1 1 d .
C9 C 0.8279(6) 0.2430(2) 0.4001(4) 0.0252(12) Uani 1 1 d .
H9 H 0.8191 0.2147 0.4548 0.030 Uiso 1 1 calc R
C10 C 0.7215(5) 0.2753(2) 0.3623(4) 0.0220(11) Uani 1 1 d .
C11 C 0.7389(6) 0.3193(2) 0.2875(5) 0.0281(12) Uani 1 1 d .
H11 H 0.6696 0.3433 0.2608 0.034 Uiso 1 1 calc R
C12 C 0.8569(6) 0.3285(3) 0.2517(5) 0.0318(13) Uani 1 1 d .
H12 H 0.8675 0.3594 0.2022 0.038 Uiso 1 1 calc R
C13 C 0.9596(6) 0.2934(2) 0.2868(4) 0.0264(12) Uani 1 1 d .
H13 H 1.0386 0.2993 0.2590 0.032 Uiso 1 1 calc R
C14 C 0.5961(6) 0.2599(2) 0.4035(5) 0.0253(12) Uani 1 1 d .
C15 C 0.5995(7) 0.2723(3) 0.5238(5) 0.0336(14) Uani 1 1 d .
H15A H 0.6722 0.2521 0.5613 0.050 Uiso 1 1 calc R
H15B H 0.5217 0.2577 0.5504 0.050 Uiso 1 1 calc R
H15C H 0.6069 0.3150 0.5365 0.050 Uiso 1 1 calc R
C16 C 0.4862(6) 0.2949(2) 0.3453(5) 0.0319(13) Uani 1 1 d .
H16A H 0.5023 0.3374 0.3538 0.048 Uiso 1 1 calc R
H16B H 0.4075 0.2848 0.3757 0.048 Uiso 1 1 calc R
H16C H 0.4786 0.2848 0.2692 0.048 Uiso 1 1 calc R
C17 C 0.5688(5) 0.1945(2) 0.3784(4) 0.0225(11) Uani 1 1 d .
C18 C 0.5158(6) 0.1516(3) 0.4414(5) 0.0278(12) Uani 1 1 d .
H18 H 0.5035 0.1545 0.5150 0.033 Uiso 1 1 calc R
C19 C 0.4846(5) 0.1033(3) 0.3730(5) 0.0254(12) Uani 1 1 d .
H19 H 0.4473 0.0670 0.3918 0.031 Uiso 1 1 calc R
C20 C 0.5193(6) 0.1192(2) 0.2713(5) 0.0243(12) Uani 1 1 d .
C21 C 0.4825(6) 0.0905(2) 0.1629(5) 0.0258(12) Uani 1 1 d .
C22 C 0.3770(6) 0.1286(3) 0.1075(5) 0.0315(13) Uani 1 1 d .
H22A H 0.4089 0.1687 0.0968 0.047 Uiso 1 1 calc R
H22B H 0.3064 0.1305 0.1521 0.047 Uiso 1 1 calc R
H22C H 0.3481 0.1111 0.0381 0.047 Uiso 1 1 calc R
C23 C 0.4335(6) 0.0268(3) 0.1764(5) 0.0311(13) Uani 1 1 d .
H23A H 0.4047 0.0104 0.1061 0.047 Uiso 1 1 calc R
H23B H 0.3631 0.0275 0.2213 0.047 Uiso 1 1 calc R
H23C H 0.5017 0.0022 0.2103 0.047 Uiso 1 1 calc R
C24 C 0.5990(6) 0.0897(2) 0.1018(4) 0.0226(11) Uani 1 1 d .
C25 C 0.6063(6) 0.1137(2) 0.0015(5) 0.0250(12) Uani 1 1 d .
H25 H 0.5335 0.1312 -0.0353 0.030 Uiso 1 1 calc R
C26 C 0.7186(7) 0.1125(2) -0.0461(5) 0.0291(13) Uani 1 1 d .
H26 H 0.7213 0.1282 -0.1159 0.035 Uiso 1 1 calc R
C27 C 0.8281(6) 0.0883(2) 0.0076(5) 0.0286(12) Uani 1 1 d .
H27 H 0.9056 0.0897 -0.0241 0.034 Uiso 1 1 calc R
C28 C 0.8234(5) 0.0625(2) 0.1072(4) 0.0219(11) Uani 1 1 d .
C29 C 0.7073(5) 0.0630(2) 0.1520(4) 0.0206(10) Uani 1 1 d .
H29 H 0.7023 0.0445 0.2193 0.025 Uiso 1 1 calc R
C30 C 0.9359(5) 0.0360(2) 0.1748(4) 0.0224(11) Uani 1 1 d .
C31 C 0.9157(6) -0.0308(2) 0.1899(5) 0.0249(11) Uani 1 1 d .
H31A H 0.8409 -0.0371 0.2283 0.037 Uiso 1 1 calc R
H31B H 0.9898 -0.0477 0.2313 0.037 Uiso 1 1 calc R
H31C H 0.9036 -0.0501 0.1199 0.037 Uiso 1 1 calc R
C32 C 1.0612(6) 0.0459(3) 0.1276(5) 0.0289(12) Uani 1 1 d .
H32A H 1.0600 0.0252 0.0590 0.043 Uiso 1 1 calc R
H32B H 1.1303 0.0304 0.1769 0.043 Uiso 1 1 calc R
H32C H 1.0738 0.0883 0.1168 0.043 Uiso 1 1 calc R
N1 N 0.9540(4) 0.1291(2) 0.2825(4) 0.0205(9) Uani 1 1 d .
N2 N 0.5766(5) 0.1741(2) 0.2766(4) 0.0229(9) Uani 1 1 d .
I1 I 0.77984(4) 0.121070(17) 0.61991(3) 0.03091(11) Uani 1 1 d .
I2 I 0.68962(4) -0.015193(14) 0.42429(3) 0.02723(11) Uani 1 1 d .
U1 U 0.753851(17) 0.113198(7) 0.375035(13) 0.02008(8) Uani 1 1 d .

loop_
_atom_site_aniso_label
_atom_site_aniso_U_11
_atom_site_aniso_U_22
_atom_site_aniso_U_33
_atom_site_aniso_U_23
_atom_site_aniso_U_13
_atom_site_aniso_U_12
C1 0.017(3) 0.022(2) 0.027(3) 0.001(2) 0.007(2) -0.0012(19)
C2 0.029(3) 0.021(2) 0.030(3) 0.003(2) 0.005(2) 0.004(2)
C3 0.021(3) 0.031(3) 0.021(3) 0.002(2) 0.001(2) 0.004(2)
C4 0.027(3) 0.026(3) 0.024(3) 0.001(2) 0.007(2) 0.003(2)
C5 0.024(3) 0.026(3) 0.027(3) 0.001(2) 0.003(2) 0.002(2)
C6 0.021(3) 0.032(3) 0.049(4) 0.000(3) 0.003(3) -0.004(2)
C7 0.039(4) 0.029(3) 0.031(3) -0.002(2) -0.008(3) -0.001(3)
C8 0.021(3) 0.021(2) 0.025(3) -0.002(2) 0.002(2) -0.003(2)
C9 0.034(3) 0.017(2) 0.025(3) 0.002(2) 0.006(2) 0.001(2)
C10 0.021(3) 0.021(2) 0.024(3) -0.0034(19) 0.003(2) 0.002(2)
C11 0.032(3) 0.024(3) 0.028(3) -0.002(2) 0.003(2) 0.003(2)
C12 0.038(4) 0.031(3) 0.027(3) -0.002(2) 0.007(3) -0.006(3)
C13 0.035(3) 0.025(3) 0.020(3) -0.002(2) 0.006(2) -0.004(2)
C14 0.025(3) 0.024(3) 0.028(3) -0.003(2) 0.007(2) 0.001(2)
C15 0.037(4) 0.039(3) 0.026(3) -0.007(2) 0.011(3) 0.002(3)
C16 0.028(3) 0.025(3) 0.043(4) -0.001(2) 0.003(3) 0.007(2)
C17 0.018(3) 0.024(2) 0.026(3) -0.002(2) 0.006(2) 0.001(2)
C18 0.031(3) 0.030(3) 0.024(3) 0.000(2) 0.009(2) 0.002(2)
C19 0.015(3) 0.031(3) 0.032(3) 0.003(2) 0.009(2) 0.001(2)
C20 0.029(3) 0.021(2) 0.025(3) 0.0005(19) 0.008(2) 0.005(2)
C21 0.023(3) 0.025(3) 0.029(3) -0.002(2) 0.002(2) -0.001(2)
C22 0.023(3) 0.036(3) 0.035(3) -0.001(3) -0.001(3) 0.003(2)
C23 0.026(3) 0.028(3) 0.039(3) -0.005(2) 0.007(3) -0.004(2)
C24 0.029(3) 0.018(2) 0.021(3) -0.0009(19) 0.003(2) 0.001(2)
C25 0.026(3) 0.023(3) 0.025(3) -0.0019(19) 0.001(2) 0.003(2)
C26 0.041(4) 0.027(3) 0.020(3) 0.003(2) 0.008(3) 0.000(2)
C27 0.038(4) 0.025(3) 0.025(3) 0.000(2) 0.013(3) -0.001(2)
C28 0.028(3) 0.020(2) 0.018(2) -0.0017(19) 0.004(2) -0.001(2)
C29 0.025(3) 0.021(2) 0.017(2) 0.0026(18) 0.007(2) 0.000(2)
C30 0.020(3) 0.022(2) 0.026(3) -0.002(2) 0.010(2) 0.002(2)
C31 0.027(3) 0.023(2) 0.027(3) -0.001(2) 0.010(2) 0.001(2)
C32 0.026(3) 0.030(3) 0.033(3) 0.000(2) 0.011(3) 0.001(2)
N1 0.018(2) 0.024(2) 0.020(2) 0.0016(17) 0.0054(18) 0.0008(18)
N2 0.025(3) 0.025(2) 0.020(2) -0.0009(17) 0.0068(19) 0.0011(18)
I1 0.0380(2) 0.0367(2) 0.01844(19) 0.00186(13) 0.00498(16) 0.00144(16)
I2 0.0310(2) 0.02431(17) 0.02784(19) 0.00652(12) 0.01031(15) -0.00088(13)
U1 0.02159(13) 0.02103(12) 0.01826(12) 0.00148(5) 0.00535(8) 0.00046(6)

loop_
_atom_type_symbol
_atom_type_description
_atom_type_scat_dispersion_real
_atom_type_scat_dispersion_imag
_atom_type_scat_source
C C 0.0181 0.0091 'International Tables Vol C Tables 4.2.6.8 and 6.1.1.4'
H H 0.0000 0.0000 'International Tables Vol C Tables 4.2.6.8 and 6.1.1.4'
N N 0.0311 0.0180 'International Tables Vol C Tables 4.2.6.8 and 6.1.1.4'
I I -0.3257 6.8362 'International Tables Vol C Tables 4.2.6.8 and 6.1.1.4'
U U -4.3638 13.4090 'International Tables Vol C Tables 4.2.6.8 and 6.1.1.4'

loop_
_geom_angle_atom_site_label_1
_geom_angle_atom_site_label_2
_geom_angle_atom_site_label_3
_geom_angle
N1 C1 C2 110.1(5)
N1 C1 C30 119.0(5)
C2 C1 C30 129.8(5)
N1 C1 U1 69.0(3)
C2 C1 U1 82.7(3)
C30 C1 U1 123.7(4)
C1 C2 C3 107.1(5)
C1 C2 U1 68.6(3)
C3 C2 U1 77.5(3)
C1 C2 H2 126.5
C3 C2 H2 126.5
U1 C2 H2 119.3
C4 C3 C2 106.2(5)
C4 C3 U1 68.6(3)
C2 C3 U1 74.3(3)
C4 C3 H3 126.9
C2 C3 H3 126.9
U1 C3 H3 122.0
N1 C4 C3 110.0(5)
N1 C4 C5 119.9(5)
C3 C4 C5 129.1(5)
N1 C4 U1 67.8(3)
C3 C4 U1 82.7(3)
C5 C4 U1 124.0(4)
C4 C5 C8 107.6(5)
C4 C5 C7 111.2(5)
C8 C5 C7 111.1(5)
C4 C5 C6 106.1(5)
C8 C5 C6 112.2(5)
C7 C5 C6 108.6(5)
C5 C6 H6A 109.5
C5 C6 H6B 109.5
H6A C6 H6B 109.5
C5 C6 H6C 109.5
H6A C6 H6C 109.5
H6B C6 H6C 109.5
C5 C7 H7A 109.5
C5 C7 H7B 109.5
H7A C7 H7B 109.5
C5 C7 H7C 109.5
H7A C7 H7C 109.5
H7B C7 H7C 109.5
C9 C8 C13 117.4(5)
C9 C8 C5 117.6(5)
C13 C8 C5 125.0(5)
C8 C9 C10 124.2(5)
C8 C9 U1 107.5(3)
C10 C9 U1 106.0(4)
C8 C9 H9 117.9
C10 C9 H9 117.9
U1 C9 H9 52.0
C11 C10 C9 116.7(5)
C11 C10 C14 124.8(5)
C9 C10 C14 118.5(5)
C12 C11 C10 120.5(6)
C12 C11 H11 119.8
C10 C11 H11 119.8
C13 C12 C11 121.4(6)
C13 C12 H12 119.3
C11 C12 H12 119.3
C12 C13 C8 119.7(6)
C12 C13 H13 120.1
C8 C13 H13 120.1
C10 C14 C17 107.8(4)
C10 C14 C15 110.8(5)
C17 C14 C15 111.4(5)
C10 C14 C16 112.0(5)
C17 C14 C16 106.0(5)
C15 C14 C16 108.7(5)
C14 C15 H15A 109.5
C14 C15 H15B 109.5
H15A C15 H15B 109.5
C14 C15 H15C 109.5
H15A C15 H15C 109.5
H15B C15 H15C 109.5
C14 C16 H16A 109.5
C14 C16 H16B 109.5
H16A C16 H16B 109.5
C14 C16 H16C 109.5
H16A C16 H16C 109.5
H16B C16 H16C 109.5
N2 C17 C18 111.0(5)
N2 C17 C14 119.3(5)
C18 C17 C14 128.9(5)
N2 C17 U1 69.4(3)
C18 C17 U1 82.6(3)
C14 C17 U1 122.4(4)
C17 C18 C19 105.9(5)
C17 C18 U1 68.4(3)
C19 C18 U1 75.7(3)
C17 C18 H18 127.0
C19 C18 H18 127.0
U1 C18 H18 120.7
C18 C19 C20 106.8(5)
C18 C19 U1 75.9(3)
C20 C19 U1 69.0(3)
C18 C19 H19 126.6
C20 C19 H19 126.6
U1 C19 H19 120.3
N2 C20 C19 109.7(5)
N2 C20 C21 120.0(5)
C19 C20 C21 129.3(5)
N2 C20 U1 68.9(3)
C19 C20 U1 81.9(4)
C21 C20 U1 123.7(4)
C24 C21 C20 107.6(5)
C24 C21 C22 112.1(5)
C20 C21 C22 106.4(5)
C24 C21 C23 110.2(5)
C20 C21 C23 111.0(5)
C22 C21 C23 109.5(5)
C21 C22 H22A 109.5
C21 C22 H22B 109.5
H22A C22 H22B 109.5
C21 C22 H22C 109.5
H22A C22 H22C 109.5
H22B C22 H22C 109.5
C21 C23 H23A 109.5
C21 C23 H23B 109.5
H23A C23 H23B 109.5
C21 C23 H23C 109.5
H23A C23 H23C 109.5
H23B C23 H23C 109.5
C25 C24 C29 117.8(5)
C25 C24 C21 125.2(5)
C29 C24 C21 117.1(5)
C24 C25 C26 120.8(6)
C24 C25 H25 119.6
C26 C25 H25 119.6
C25 C26 C27 120.7(5)
C25 C26 H26 119.6
C27 C26 H26 119.6
C28 C27 C26 119.9(6)
C28 C27 H27 120.0
C26 C27 H27 120.0
C27 C28 C29 117.9(5)
C27 C28 C30 125.1(5)
C29 C28 C30 117.0(5)
C24 C29 C28 122.8(5)
C24 C29 U1 108.2(3)
C28 C29 U1 107.6(3)
C24 C29 H29 118.6
C28 C29 H29 118.6
U1 C29 H29 50.0
C1 C30 C28 108.1(4)
C1 C30 C32 105.1(5)
C28 C30 C32 113.3(5)
C1 C30 C31 111.0(5)
C28 C30 C31 110.1(5)
C32 C30 C31 109.2(4)
C30 C31 H31A 109.5
C30 C31 H31B 109.5
H31A C31 H31B 109.5
C30 C31 H31C 109.5
H31A C31 H31C 109.5
H31B C31 H31C 109.5
C30 C32 H32A 109.5
C30 C32 H32B 109.5
H32A C32 H32B 109.5
C30 C32 H32C 109.5
H32A C32 H32C 109.5
H32B C32 H32C 109.5
C4 N1 C1 106.3(4)
C4 N1 U1 82.3(3)
C1 N1 U1 80.5(3)
C17 N2 C20 106.3(5)
C17 N2 U1 80.5(3)
C20 N2 U1 80.9(3)
N1 U1 N2 108.27(14)
N1 U1 C1 30.52(14)
N2 U1 C1 123.98(16)
N1 U1 C17 123.70(15)
N2 U1 C17 30.09(15)
C1 U1 C17 149.67(16)
N1 U1 C20 123.06(16)
N2 U1 C20 30.23(15)
C1 U1 C20 121.62(17)
C17 U1 C20 48.09(16)
N1 U1 C4 29.97(15)
N2 U1 C4 123.01(16)
C1 U1 C4 48.11(16)
C17 U1 C4 121.71(16)
C20 U1 C4 148.30(17)
N1 U1 C2 49.22(15)
N2 U1 C2 152.68(15)
C1 U1 C2 28.72(16)
C17 U1 C2 168.81(16)
C20 U1 C2 141.73(16)
C4 U1 C2 47.38(16)
N1 U1 C19 152.10(16)
N2 U1 C19 49.31(16)
C1 U1 C19 141.19(17)
C17 U1 C19 47.43(16)
C20 U1 C19 29.10(17)
C4 U1 C19 169.04(16)
C2 U1 C19 143.37(16)
N1 U1 C18 152.62(15)
N2 U1 C18 49.34(15)
C1 U1 C18 169.00(17)
C17 U1 C18 28.96(16)
C20 U1 C18 47.72(17)
C4 U1 C18 141.70(17)
C2 U1 C18 156.77(16)
C19 U1 C18 28.37(16)
N1 U1 C3 48.87(15)
N2 U1 C3 151.65(16)
C1 U1 C3 47.17(16)
C17 U1 C3 141.24(16)
C20 U1 C3 168.75(17)
C4 U1 C3 28.70(16)
C2 U1 C3 28.20(16)
C19 U1 C3 157.66(17)
C18 U1 C3 143.39(16)
N1 U1 C29 72.53(15)
N2 U1 C29 72.80(14)
C1 U1 C29 61.06(16)
C17 U1 C29 102.38(15)
C20 U1 C29 60.62(16)
C4 U1 C29 102.10(16)
C2 U1 C29 84.12(16)
C19 U1 C29 83.51(16)
C18 U1 C29 108.11(16)
C3 U1 C29 108.14(15)
N1 U1 C9 72.07(15)
N2 U1 C9 72.76(15)
C1 U1 C9 102.06(16)
C17 U1 C9 61.62(16)
C20 U1 C9 102.66(16)
C4 U1 C9 60.16(16)
C2 U1 C9 107.32(16)
C19 U1 C9 108.91(16)
C18 U1 C9 84.62(16)
C3 U1 C9 82.80(16)
C29 U1 C9 118.38(14)

loop_
_geom_bond_atom_site_label_1
_geom_bond_atom_site_label_2
_geom_bond_distance
C1 N1 1.386(7)
C1 C2 1.389(8)
C1 C30 1.515(7)
C1 U1 2.692(5)
C2 C3 1.407(8)
C2 U1 2.868(6)
C2 H2 0.9500
C3 C4 1.408(8)
C3 U1 2.908(6)
C3 H3 0.9500
C4 N1 1.375(7)
C4 C5 1.512(8)
C4 U1 2.728(6)
C5 C8 1.515(8)
C5 C7 1.531(8)
C5 C6 1.542(9)
C6 H6A 0.9800
C6 H6B 0.9800
C6 H6C 0.9800
C7 H7A 0.9800
C7 H7B 0.9800
C7 H7C 0.9800
C8 C9 1.393(9)
C8 C13 1.395(8)
C9 C10 1.392(8)
C9 U1 3.045(5)
C9 H9 0.9500
C10 C11 1.394(8)
C10 C14 1.518(8)
C11 C12 1.389(9)
C11 H11 0.9500
C12 C13 1.388(9)
C12 H12 0.9500
C13 H13 0.9500
C14 C17 1.534(7)
C14 C15 1.535(8)
C14 C16 1.539(8)
C15 H15A 0.9800
C15 H15B 0.9800
C15 H15C 0.9800
C16 H16A 0.9800
C16 H16B 0.9800
C16 H16C 0.9800
C17 N2 1.371(7)
C17 C18 1.404(8)
C17 U1 2.697(5)
C18 C19 1.409(8)
C18 U1 2.876(6)
C18 H18 0.9500
C19 C20 1.411(8)
C19 U1 2.873(6)
C19 H19 0.9500
C20 N2 1.381(7)
C20 C21 1.527(8)
C20 U1 2.709(6)
C21 C24 1.520(8)
C21 C22 1.530(8)
C21 C23 1.545(8)
C22 H22A 0.9800
C22 H22B 0.9800
C22 H22C 0.9800
C23 H23A 0.9800
C23 H23B 0.9800
C23 H23C 0.9800
C24 C25 1.382(8)
C24 C29 1.398(8)
C25 C26 1.388(9)
C25 H25 0.9500
C26 C27 1.402(9)
C26 H26 0.9500
C27 C28 1.387(8)
C27 H27 0.9500
C28 C29 1.406(8)
C28 C30 1.524(8)
C29 U1 3.022(5)
C29 H29 0.9500
C30 C32 1.528(8)
C30 C31 1.538(7)
C31 H31A 0.9800
C31 H31B 0.9800
C31 H31C 0.9800
C32 H32A 0.9800
C32 H32B 0.9800
C32 H32C 0.9800
N1 U1 2.549(5)
N2 U1 2.559(5)
I1 U1 3.0708(4)
I2 U1 3.0573(4)

loop_
_geom_torsion_atom_site_label_1
_geom_torsion_atom_site_label_2
_geom_torsion_atom_site_label_3
_geom_torsion_atom_site_label_4
_geom_torsion
N1 C1 C2 C3 -4.2(7)
C30 C1 C2 C3 162.9(6)
U1 C1 C2 C3 -68.6(4)
N1 C1 C2 U1 64.5(4)
C30 C1 C2 U1 -128.4(6)
C1 C2 C3 C4 1.2(7)
U1 C2 C3 C4 -61.5(4)
C1 C2 C3 U1 62.7(4)
C2 C3 C4 N1 2.3(7)
U1 C3 C4 N1 -63.1(4)
C2 C3 C4 C5 -166.1(6)
U1 C3 C4 C5 128.5(6)
C2 C3 C4 U1 65.4(4)
N1 C4 C5 C8 52.1(7)
C3 C4 C5 C8 -140.5(6)
U1 C4 C5 C8 -30.0(6)
N1 C4 C5 C7 174.0(5)
C3 C4 C5 C7 -18.6(9)
U1 C4 C5 C7 91.9(5)
N1 C4 C5 C6 -68.2(7)
C3 C4 C5 C6 99.2(7)
U1 C4 C5 C6 -150.2(4)
C4 C5 C8 C9 55.7(6)
C7 C5 C8 C9 -66.3(7)
C6 C5 C8 C9 172.0(5)
C4 C5 C8 C13 -122.4(6)
C7 C5 C8 C13 115.6(6)
C6 C5 C8 C13 -6.1(8)
C13 C8 C9 C10 3.4(8)
C5 C8 C9 C10 -174.9(5)
C13 C8 C9 U1 127.7(4)
C5 C8 C9 U1 -50.6(5)
C8 C9 C10 C11 -4.3(8)
U1 C9 C10 C11 -129.3(4)
C8 C9 C10 C14 174.9(5)
U1 C9 C10 C14 50.0(5)
C9 C10 C11 C12 1.7(8)
C14 C10 C11 C12 -177.5(5)
C10 C11 C12 C13 1.7(9)
C11 C12 C13 C8 -2.7(9)
C9 C8 C13 C12 0.2(8)
C5 C8 C13 C12 178.3(5)
C11 C10 C14 C17 121.6(6)
C9 C10 C14 C17 -57.6(6)
C11 C10 C14 C15 -116.3(6)
C9 C10 C14 C15 64.6(6)
C11 C10 C14 C16 5.3(8)
C9 C10 C14 C16 -173.8(5)
C10 C14 C17 N2 -50.8(7)
C15 C14 C17 N2 -172.6(5)
C16 C14 C17 N2 69.2(7)
C10 C14 C17 C18 140.6(6)
C15 C14 C17 C18 18.8(8)
C16 C14 C17 C18 -99.3(7)
C10 C14 C17 U1 32.2(6)
C15 C14 C17 U1 -89.6(5)
C16 C14 C17 U1 152.2(4)
N2 C17 C18 C19 -2.6(7)
C14 C17 C18 C19 166.8(6)
U1 C17 C18 C19 -67.1(4)
N2 C17 C18 U1 64.5(4)
C14 C17 C18 U1 -126.1(6)
C17 C18 C19 C20 -0.4(7)
U1 C18 C19 C20 -62.5(4)
C17 C18 C19 U1 62.1(4)
C18 C19 C20 N2 3.1(7)
U1 C19 C20 N2 -64.0(4)
C18 C19 C20 C21 -165.3(6)
U1 C19 C20 C21 127.5(6)
C18 C19 C20 U1 67.2(4)
N2 C20 C21 C24 53.2(7)
C19 C20 C21 C24 -139.4(6)
U1 C20 C21 C24 -30.2(6)
N2 C20 C21 C22 -67.1(7)
C19 C20 C21 C22 100.3(7)
U1 C20 C21 C22 -150.5(4)
N2 C20 C21 C23 173.8(5)
C19 C20 C21 C23 -18.7(8)
U1 C20 C21 C23 90.5(5)
C20 C21 C24 C25 -124.5(5)
C22 C21 C24 C25 -7.9(7)
C23 C21 C24 C25 114.3(6)
C20 C21 C24 C29 54.9(6)
C22 C21 C24 C29 171.5(5)
C23 C21 C24 C29 -66.3(6)
C29 C24 C25 C26 -1.6(8)
C21 C24 C25 C26 177.8(5)
C24 C25 C26 C27 -1.7(8)
C25 C26 C27 C28 3.4(8)
C26 C27 C28 C29 -1.6(8)
C26 C27 C28 C30 -178.6(5)
C25 C24 C29 C28 3.4(8)
C21 C24 C29 C28 -176.0(5)
C25 C24 C29 U1 129.6(4)
C21 C24 C29 U1 -49.8(5)
C27 C28 C29 C24 -1.8(8)
C30 C28 C29 C24 175.4(5)
C27 C28 C29 U1 -128.3(4)
C30 C28 C29 U1 48.9(5)
N1 C1 C30 C28 -52.0(6)
C2 C1 C30 C28 141.9(6)
U1 C1 C30 C28 31.0(6)
N1 C1 C30 C32 69.3(6)
C2 C1 C30 C32 -96.8(7)
U1 C1 C30 C32 152.3(4)
N1 C1 C30 C31 -172.8(5)
C2 C1 C30 C31 21.1(8)
U1 C1 C30 C31 -89.8(5)
C27 C28 C30 C1 121.9(6)
C29 C28 C30 C1 -55.0(6)
C27 C28 C30 C32 5.9(7)
C29 C28 C30 C32 -171.0(4)
C27 C28 C30 C31 -116.7(6)
C29 C28 C30 C31 66.4(6)
C3 C4 N1 C1 -4.8(6)
C5 C4 N1 C1 164.9(5)
U1 C4 N1 C1 -77.6(4)
C3 C4 N1 U1 72.9(4)
C5 C4 N1 U1 -117.5(5)
C2 C1 N1 C4 5.5(6)
C30 C1 N1 C4 -163.2(5)
U1 C1 N1 C4 79.0(4)
C2 C1 N1 U1 -73.4(4)
C30 C1 N1 U1 117.9(5)
C18 C17 N2 C20 4.5(6)
C14 C17 N2 C20 -166.0(5)
U1 C17 N2 C20 77.5(4)
C18 C17 N2 U1 -73.1(4)
C14 C17 N2 U1 116.4(5)
C19 C20 N2 C17 -4.7(6)
C21 C20 N2 C17 165.1(5)
U1 C20 N2 C17 -77.3(4)
C19 C20 N2 U1 72.6(4)
C21 C20 N2 U1 -117.7(5)
C4 N1 U1 N2 125.2(3)
C1 N1 U1 N2 -126.8(3)
C4 N1 U1 C1 -108.1(4)
C4 N1 U1 C17 96.2(3)
C1 N1 U1 C17 -155.7(3)
C4 N1 U1 C20 154.6(3)
C1 N1 U1 C20 -97.3(3)
C1 N1 U1 C4 108.1(4)
C4 N1 U1 C2 -72.9(3)
C1 N1 U1 C2 35.2(3)
C4 N1 U1 C19 157.6(3)
C1 N1 U1 C19 -94.3(4)
C4 N1 U1 C18 93.9(4)
C1 N1 U1 C18 -158.1(4)
C4 N1 U1 C3 -35.2(3)
C1 N1 U1 C3 72.8(3)
C4 N1 U1 C29 -170.3(3)
C1 N1 U1 C29 -62.3(3)
C4 N1 U1 C9 60.9(3)
C1 N1 U1 C9 169.0(3)
C17 N2 U1 N1 -126.6(3)
C20 N2 U1 N1 125.1(3)
C17 N2 U1 C1 -155.9(3)
C20 N2 U1 C1 95.7(3)
C20 N2 U1 C17 -108.4(5)
C17 N2 U1 C20 108.4(5)
C17 N2 U1 C4 -97.4(3)
C20 N2 U1 C4 154.2(3)
C17 N2 U1 C2 -157.3(4)
C20 N2 U1 C2 94.3(4)
C17 N2 U1 C19 72.8(3)
C20 N2 U1 C19 -35.6(3)
C17 N2 U1 C18 35.1(3)
C20 N2 U1 C18 -73.3(3)
C17 N2 U1 C3 -94.4(4)
C20 N2 U1 C3 157.2(4)
C17 N2 U1 C29 169.1(3)
C20 N2 U1 C29 60.7(3)
C17 N2 U1 C9 -62.8(3)
C20 N2 U1 C9 -171.2(3)
C2 C1 U1 N1 114.8(5)
C30 C1 U1 N1 -111.6(5)
N1 C1 U1 N2 66.5(3)
C2 C1 U1 N2 -178.7(3)
C30 C1 U1 N2 -45.1(5)
N1 C1 U1 C17 42.6(5)
C2 C1 U1 C17 157.4(3)
C30 C1 U1 C17 -69.0(5)
N1 C1 U1 C20 102.5(3)
C2 C1 U1 C20 -142.7(3)
C30 C1 U1 C20 -9.0(5)
N1 C1 U1 C4 -39.6(3)
C2 C1 U1 C4 75.2(4)
C30 C1 U1 C4 -151.2(5)
N1 C1 U1 C2 -114.8(5)
C30 C1 U1 C2 133.6(6)
N1 C1 U1 C19 131.9(3)
C2 C1 U1 C19 -113.3(4)
C30 C1 U1 C19 20.3(5)
N1 C1 U1 C18 115.9(8)
C2 C1 U1 C18 -129.3(8)
C30 C1 U1 C18 4.3(11)
N1 C1 U1 C3 -78.8(3)
C2 C1 U1 C3 36.0(3)
C30 C1 U1 C3 169.6(5)
N1 C1 U1 C29 105.2(3)
C2 C1 U1 C29 -140.0(4)
C30 C1 U1 C29 -6.4(4)
N1 C1 U1 C9 -10.7(3)
C2 C1 U1 C9 104.1(3)
C30 C1 U1 C9 -122.3(4)
N2 C17 U1 N1 66.5(3)
C18 C17 U1 N1 -177.8(3)
C14 C17 U1 N1 -45.9(5)
C18 C17 U1 N2 115.8(5)
C14 C17 U1 N2 -112.4(6)
N2 C17 U1 C1 42.1(5)
C18 C17 U1 C1 157.8(4)
C14 C17 U1 C1 -70.3(6)
N2 C17 U1 C20 -39.9(3)
C18 C17 U1 C20 75.8(4)
C14 C17 U1 C20 -152.3(5)
N2 C17 U1 C4 102.2(3)
C18 C17 U1 C4 -142.1(3)
C14 C17 U1 C4 -10.2(5)
N2 C17 U1 C2 114.1(8)
C18 C17 U1 C2 -130.2(8)
C14 C17 U1 C2 1.7(11)
N2 C17 U1 C19 -79.6(3)
C18 C17 U1 C19 36.1(3)
C14 C17 U1 C19 168.0(5)
N2 C17 U1 C18 -115.8(5)
C14 C17 U1 C18 131.9(6)
N2 C17 U1 C3 130.9(3)
C18 C17 U1 C3 -113.4(4)
C14 C17 U1 C3 18.5(6)
N2 C17 U1 C29 -10.6(3)
C18 C17 U1 C29 105.1(3)
C14 C17 U1 C29 -123.0(4)
N2 C17 U1 C9 105.1(3)
C18 C17 U1 C9 -139.1(4)
C14 C17 U1 C9 -7.2(4)
N2 C20 U1 N1 -68.0(3)
C19 C20 U1 N1 177.1(3)
C21 C20 U1 N1 44.7(5)
C19 C20 U1 N2 -114.9(5)
C21 C20 U1 N2 112.7(6)
N2 C20 U1 C1 -104.3(3)
C19 C20 U1 C1 140.8(3)
C21 C20 U1 C1 8.4(5)
N2 C20 U1 C17 39.7(3)
C19 C20 U1 C17 -75.1(4)
C21 C20 U1 C17 152.4(5)
N2 C20 U1 C4 -44.0(5)
C19 C20 U1 C4 -158.9(3)
C21 C20 U1 C4 68.7(5)
N2 C20 U1 C2 -132.4(3)
C19 C20 U1 C2 112.8(4)
C21 C20 U1 C2 -19.7(6)
N2 C20 U1 C19 114.9(5)
C21 C20 U1 C19 -132.4(6)
N2 C20 U1 C18 79.1(3)
C19 C20 U1 C18 -35.8(3)
C21 C20 U1 C18 -168.2(5)
N2 C20 U1 C3 -109.4(8)
C19 C20 U1 C3 135.7(8)
C21 C20 U1 C3 3.3(11)
N2 C20 U1 C29 -107.0(3)
C19 C20 U1 C29 138.1(4)
C21 C20 U1 C29 5.7(4)
N2 C20 U1 C9 8.6(3)
C19 C20 U1 C9 -106.2(3)
C21 C20 U1 C9 121.3(4)
C3 C4 U1 N1 -115.2(5)
C5 C4 U1 N1 112.0(6)
N1 C4 U1 N2 -67.8(3)
C3 C4 U1 N2 177.0(3)
C5 C4 U1 N2 44.2(5)
N1 C4 U1 C1 40.4(3)
C3 C4 U1 C1 -74.7(4)
C5 C4 U1 C1 152.4(5)
N1 C4 U1 C17 -103.5(3)
C3 C4 U1 C17 141.3(3)
C5 C4 U1 C17 8.4(5)
N1 C4 U1 C20 -43.1(5)
C3 C4 U1 C20 -158.3(3)
C5 C4 U1 C20 68.8(6)
N1 C4 U1 C2 79.6(3)
C3 C4 U1 C2 -35.6(3)
C5 C4 U1 C2 -168.5(5)
N1 C4 U1 C19 -110.5(9)
C3 C4 U1 C19 134.3(8)
C5 C4 U1 C19 1.5(12)
N1 C4 U1 C18 -132.2(3)
C3 C4 U1 C18 112.6(4)
C5 C4 U1 C18 -20.3(6)
N1 C4 U1 C3 115.2(5)
C5 C4 U1 C3 -132.9(6)
N1 C4 U1 C29 9.4(3)
C3 C4 U1 C29 -105.7(3)
C5 C4 U1 C29 121.4(4)
N1 C4 U1 C9 -106.5(3)
C3 C4 U1 C9 138.3(4)
C5 C4 U1 C9 5.5(4)
C1 C2 U1 N1 -37.5(3)
C3 C2 U1 N1 76.7(3)
C1 C2 U1 N2 2.3(5)
C3 C2 U1 N2 116.6(4)
C3 C2 U1 C1 114.2(5)
C1 C2 U1 C17 -91.7(9)
C3 C2 U1 C17 22.5(10)
C1 C2 U1 C20 56.5(4)
C3 C2 U1 C20 170.7(3)
C1 C2 U1 C4 -78.0(4)
C3 C2 U1 C4 36.3(3)
C1 C2 U1 C19 105.2(4)
C3 C2 U1 C19 -140.5(3)
C1 C2 U1 C18 158.0(4)
C3 C2 U1 C18 -87.8(5)
C1 C2 U1 C3 -114.2(5)
C1 C2 U1 C29 34.5(3)
C3 C2 U1 C29 148.7(3)
C1 C2 U1 C9 -83.5(3)
C3 C2 U1 C9 30.7(4)
C18 C19 U1 N1 -119.8(4)
C20 C19 U1 N1 -5.2(5)
C18 C19 U1 N2 -77.5(4)
C20 C19 U1 N2 37.0(3)
C18 C19 U1 C1 -173.7(3)
C20 C19 U1 C1 -59.1(4)
C18 C19 U1 C17 -36.9(3)
C20 C19 U1 C17 77.6(3)
C18 C19 U1 C20 -114.6(5)
C18 C19 U1 C4 -28.9(10)
C20 C19 U1 C4 85.7(9)
C18 C19 U1 C2 138.6(3)
C20 C19 U1 C2 -106.8(4)
C20 C19 U1 C18 114.6(5)
C18 C19 U1 C3 86.5(5)
C20 C19 U1 C3 -159.0(4)
C18 C19 U1 C29 -150.4(3)
C20 C19 U1 C29 -35.8(3)
C18 C19 U1 C9 -32.5(4)
C20 C19 U1 C9 82.0(3)
C17 C18 U1 N1 4.0(6)
C19 C18 U1 N1 117.9(4)
C17 C18 U1 N2 -36.5(3)
C19 C18 U1 N2 77.4(4)
C17 C18 U1 C1 -92.6(9)
C19 C18 U1 C1 21.3(10)
C19 C18 U1 C17 113.9(5)
C17 C18 U1 C20 -77.2(4)
C19 C18 U1 C20 36.7(3)
C17 C18 U1 C4 57.5(5)
C19 C18 U1 C4 171.5(3)
C17 C18 U1 C2 157.9(4)
C19 C18 U1 C2 -88.2(5)
C17 C18 U1 C19 -113.9(5)
C17 C18 U1 C3 105.6(4)
C19 C18 U1 C3 -140.5(3)
C17 C18 U1 C29 -82.8(3)
C19 C18 U1 C29 31.1(4)
C17 C18 U1 C9 35.3(3)
C19 C18 U1 C9 149.3(3)
C4 C3 U1 N1 36.9(3)
C2 C3 U1 N1 -78.1(4)
C4 C3 U1 N2 -5.2(5)
C2 C3 U1 N2 -120.2(4)
C4 C3 U1 C1 78.3(4)
C2 C3 U1 C1 -36.7(3)
C4 C3 U1 C17 -58.2(4)
C2 C3 U1 C17 -173.2(3)
C4 C3 U1 C20 84.2(9)
C2 C3 U1 C20 -30.8(10)
C2 C3 U1 C4 -115.0(5)
C4 C3 U1 C2 115.0(5)
C4 C3 U1 C19 -159.0(4)
C2 C3 U1 C19 86.0(5)
C4 C3 U1 C18 -106.4(4)
C2 C3 U1 C18 138.6(3)
C4 C3 U1 C29 82.0(3)
C2 C3 U1 C29 -33.0(4)
C4 C3 U1 C9 -35.5(3)
C2 C3 U1 C9 -150.5(3)
C24 C29 U1 N1 -124.8(4)
C28 C29 U1 N1 9.8(3)
C24 C29 U1 N2 -8.6(3)
C28 C29 U1 N2 126.0(3)
C24 C29 U1 C1 -155.7(4)
C28 C29 U1 C1 -21.1(3)
C24 C29 U1 C17 -3.0(4)
C28 C29 U1 C17 131.6(3)
C24 C29 U1 C20 21.7(3)
C28 C29 U1 C20 156.3(4)
C24 C29 U1 C4 -129.7(4)
C28 C29 U1 C4 4.9(3)
C24 C29 U1 C2 -173.8(4)
C28 C29 U1 C2 -39.2(3)
C24 C29 U1 C19 40.8(4)
C28 C29 U1 C19 175.4(3)
C24 C29 U1 C18 26.5(4)
C28 C29 U1 C18 161.1(3)
C24 C29 U1 C3 -158.8(3)
C28 C29 U1 C3 -24.2(4)
C24 C29 U1 C9 -67.2(4)
C28 C29 U1 C9 67.4(4)
C8 C9 U1 N1 -8.3(4)
C10 C9 U1 N1 126.4(4)
C8 C9 U1 N2 -124.7(4)
C10 C9 U1 N2 10.0(4)
C8 C9 U1 C1 -2.6(4)
C10 C9 U1 C1 132.1(4)
C8 C9 U1 C17 -155.2(4)
C10 C9 U1 C17 -20.5(4)
C8 C9 U1 C20 -129.3(4)
C10 C9 U1 C20 5.4(4)
C8 C9 U1 C4 21.9(4)
C10 C9 U1 C4 156.7(4)
C8 C9 U1 C2 26.6(4)
C10 C9 U1 C2 161.4(4)
C8 C9 U1 C19 -158.9(4)
C10 C9 U1 C19 -24.1(4)
C8 C9 U1 C18 -173.7(4)
C10 C9 U1 C18 -39.0(4)
C8 C9 U1 C3 40.7(4)
C10 C9 U1 C3 175.4(4)
C8 C9 U1 C29 -66.0(4)
C10 C9 U1 C29 68.7(4)
